data_7012968
loop_
_publ_author_name
'Gibson, Vernon C.'
'O'Reilly, Rachel K.'
'Wass, Duncan F.'
'White, Andrew J. P.'
'Williams, David J.'

_publ_section_title
;
 Iron complexes bearing iminopyridine and aminopyridine ligands as
 catalysts for atom transfer radical polymerisation
;
_journal_issue 14
_journal_name_full 'Dalton Transactions'
_journal_page_first 2824
_journal_paper_doi 10.1039/b303094f
_journal_year 2003
_chemical_formula_sum 'C19 H30 Cl2 Fe N2'
_chemical_formula_weight 413.20
_chemical_name_systematic
; 
? 
;
_space_group_IT_number 61
_symmetry_cell_setting orthorhombic
_symmetry_space_group_name_Hall '-P 2ac 2ab'
_symmetry_space_group_name_H-M 'P b c a'
_atom_sites_solution_hydrogens geom
_atom_sites_solution_primary direct
_atom_sites_solution_secondary difmap
_audit_creation_method SHELXL-97
_cell_angle_alpha 90.00
_cell_angle_beta 90.00
_cell_angle_gamma 90.00
_cell_formula_units_Z 8
_cell_length_a 8.1768(19)
_cell_length_b 13.524(2)
_cell_length_c 37.608(6)
_cell_measurement_reflns_used 27
_cell_measurement_temperature 203(2)
_cell_measurement_theta_max 12.45
_cell_measurement_theta_min 4.85
_cell_volume 4158.8(13)
_computing_cell_refinement 'Bruker XSCANS'
_computing_data_collection 'Bruker XSCANS'
_computing_data_reduction 'Bruker SHELXTL'
_computing_molecular_graphics 'Bruker SHELXTL'
_computing_publication_material 'Bruker SHELXTL'
_computing_structure_refinement 'SHELXL-97 (Sheldrick, 1997)'
_computing_structure_solution 'SHELXS-97 (Sheldrick, 1990)'
_diffrn_ambient_temperature 203(2)
_diffrn_measured_fraction_theta_full 0.929
_diffrn_measured_fraction_theta_max 0.929
_diffrn_measurement_device_type 'Bruker P4'
_diffrn_measurement_method '\w scans'
_diffrn_radiation_monochromator graphite
_diffrn_radiation_source 'fine-focus sealed tube'
_diffrn_radiation_type MoK\a
_diffrn_radiation_wavelength 0.71073
_diffrn_reflns_av_R_equivalents 0.0000
_diffrn_reflns_av_sigmaI/netI 0.0779
_diffrn_reflns_limit_h_max 9
_diffrn_reflns_limit_h_min 0
_diffrn_reflns_limit_k_max 16
_diffrn_reflns_limit_k_min 0
_diffrn_reflns_limit_l_max 44
_diffrn_reflns_limit_l_min 0
_diffrn_reflns_number 3401
_diffrn_reflns_theta_full 24.99
_diffrn_reflns_theta_max 24.99
_diffrn_reflns_theta_min 2.72
_diffrn_standards_decay_% 3.91
_diffrn_standards_interval_count 97
_diffrn_standards_number 3
_exptl_absorpt_coefficient_mu 0.985
_exptl_absorpt_correction_T_max 0.9102
_exptl_absorpt_correction_T_min 0.7025
_exptl_absorpt_correction_type 'Lamina [0 0 1]'
_exptl_crystal_colour Orange
_exptl_crystal_density_diffrn 1.320
_exptl_crystal_density_method 'not measured'
_exptl_crystal_description 'platy blocks'
_exptl_crystal_F_000 1744
_exptl_crystal_size_max 0.47
_exptl_crystal_size_mid 0.43
_exptl_crystal_size_min 0.12
_refine_diff_density_max 0.462
_refine_diff_density_min -0.352
_refine_diff_density_rms 0.067
_refine_ls_extinction_method none
_refine_ls_goodness_of_fit_ref 0.953
_refine_ls_hydrogen_treatment mixed
_refine_ls_matrix_type full
_refine_ls_number_parameters 218
_refine_ls_number_reflns 3401
_refine_ls_number_restraints 0
_refine_ls_restrained_S_all 0.953
_refine_ls_R_factor_all 0.1229
_refine_ls_R_factor_gt 0.0522
_refine_ls_shift/su_max 0.001
_refine_ls_shift/su_mean 0.000
_refine_ls_structure_factor_coef Fsqd
_refine_ls_weighting_details 'calc w=1/[\s^2^(Fo^2^)+(0.0375P)^2^+0.0000P] where P=(Fo^2^+2Fc^2^)/3'
_refine_ls_weighting_scheme calc
_refine_ls_wR_factor_gt 0.0931
_refine_ls_wR_factor_ref 0.1106
_reflns_number_gt 1886
_reflns_number_total 3401
_reflns_threshold_expression >2sigma(I)
_cod_data_source_file b303094f.txt
_cod_data_source_block Compound_6
_cod_depositor_comments
;
The following automatic conversions were performed:
'_symmetry_cell_setting' value 'Orthorhombic' changed to 'orthorhombic'
according to '/home/saulius/struct/CIF-dictionaries/cif_core.dic'
dictionary named 'cif_core.dic' version 2.4.1 from 2010-06-29.

Automatic conversion script
Id: cif_fix_enum 1527 2010-12-29 10:47:43Z saulius 
;
_cod_original_cell_volume 4158.9(14)
_cod_original_sg_symbol_H-M Pbca
_cod_database_code 7012968

loop_
_symmetry_equiv_pos_as_xyz
'x, y, z'
'-x+1/2, -y, z+1/2'
'-x, y+1/2, -z+1/2'
'x+1/2, -y+1/2, -z'
'-x, -y, -z'
'x-1/2, y, -z-1/2'
'x, -y-1/2, z-1/2'
'-x-1/2, y-1/2, z'

loop_
_atom_site_label
_atom_site_type_symbol
_atom_site_fract_x
_atom_site_fract_y
_atom_site_fract_z
_atom_site_U_iso_or_equiv
_atom_site_adp_type
_atom_site_occupancy
_atom_site_symmetry_multiplicity
_atom_site_calc_flag
_atom_site_refinement_flags
_atom_site_disorder_assembly
_atom_site_disorder_group
Fe Fe 0.76912(8) 0.73134(4) 0.667374(18) 0.03847(18) Uani 1 1 d . . .
Cl1 Cl 0.9491(2) 0.85417(10) 0.66376(4) 0.0633(4) Uani 1 1 d . . .
Cl2 Cl 0.50878(16) 0.76981(10) 0.65630(4) 0.0540(3) Uani 1 1 d . . .
N1 N 0.8143(5) 0.6502(3) 0.71539(11) 0.0421(10) Uani 1 1 d . . .
C2 C 0.7902(7) 0.6786(4) 0.74906(15) 0.0512(14) Uani 1 1 d . . .
C3 C 0.8421(9) 0.6188(5) 0.77715(16) 0.072(2) Uani 1 1 d . . .
H3A H 0.8254 0.6395 0.8007 0.087 Uiso 1 1 calc R . .
C4 C 0.9164(10) 0.5311(6) 0.7707(2) 0.086(3) Uani 1 1 d . . .
H4A H 0.9500 0.4904 0.7896 0.104 Uiso 1 1 calc R . .
C5 C 0.9417(9) 0.5027(5) 0.73602(19) 0.074(2) Uani 1 1 d . . .
H5A H 0.9954 0.4431 0.7308 0.089 Uiso 1 1 calc R . .
C6 C 0.8870(7) 0.5631(4) 0.70921(16) 0.0542(15) Uani 1 1 d . . .
C7 C 0.9038(6) 0.5349(3) 0.67189(16) 0.0479(13) Uani 1 1 d . . .
H7A H 0.9478 0.4730 0.6657 0.057 Uiso 1 1 calc R . .
N7 N 0.8581(5) 0.5953(3) 0.64777(11) 0.0392(9) Uani 1 1 d . . .
C8 C 0.7127(8) 0.7761(4) 0.75529(15) 0.0654(16) Uani 1 1 d . . .
H8A H 0.7813 0.8278 0.7454 0.098 Uiso 1 1 calc R . .
H8B H 0.6999 0.7866 0.7807 0.098 Uiso 1 1 calc R . .
H8C H 0.6063 0.7777 0.7439 0.098 Uiso 1 1 calc R . .
C9 C 0.8768(6) 0.5657(4) 0.61033(14) 0.0421(12) Uani 1 1 d . . .
H9A H 0.9070 0.4948 0.6098 0.051 Uiso 1 1 calc R . .
C10 C 1.0184(7) 0.6245(4) 0.59413(15) 0.0519(13) Uani 1 1 d . . .
H10A H 1.0069 0.6940 0.6011 0.062 Uiso 1 1 calc R . .
H10B H 1.0097 0.6213 0.5682 0.062 Uiso 1 1 calc R . .
C11 C 1.1889(7) 0.5886(4) 0.60503(16) 0.0595(16) Uani 1 1 d . . .
H11A H 1.2707 0.6320 0.5941 0.071 Uiso 1 1 calc R . .
H11B H 1.1996 0.5951 0.6309 0.071 Uiso 1 1 calc R . .
C12 C 1.2269(7) 0.4820(4) 0.59468(13) 0.0522(13) Uani 1 1 d . . .
H12A H 1.3327 0.4635 0.6049 0.063 Uiso 1 1 calc R . .
H12B H 1.1437 0.4387 0.6052 0.063 Uiso 1 1 calc R . .
C13 C 1.2324(7) 0.4638(4) 0.55482(13) 0.0499(13) Uani 1 1 d . . .
H13A H 1.3351 0.4905 0.5454 0.060 Uiso 1 1 calc R . .
H13B H 1.1424 0.5000 0.5436 0.060 Uiso 1 1 calc R . .
C14 C 1.2196(7) 0.3542(4) 0.54432(15) 0.0535(14) Uani 1 1 d . . .
H14A H 1.2556 0.3467 0.5196 0.064 Uiso 1 1 calc R . .
H14B H 1.2942 0.3157 0.5593 0.064 Uiso 1 1 calc R . .
C15 C 1.0495(7) 0.3123(4) 0.54791(15) 0.0544(14) Uani 1 1 d . . .
H15A H 1.0074 0.3284 0.5716 0.065 Uiso 1 1 calc R . .
H15B H 1.0556 0.2401 0.5461 0.065 Uiso 1 1 calc R . .
C16 C 0.9285(7) 0.3507(4) 0.51994(13) 0.0505(13) Uani 1 1 d . . .
H16A H 0.9546 0.4200 0.5150 0.061 Uiso 1 1 calc R . .
H16B H 0.9454 0.3134 0.4979 0.061 Uiso 1 1 calc R . .
C17 C 0.7479(8) 0.3441(4) 0.52990(13) 0.0504(12) Uani 1 1 d . . .
H17A H 0.7210 0.2748 0.5348 0.060 Uiso 1 1 calc R . .
H17B H 0.6825 0.3651 0.5094 0.060 Uiso 1 1 calc R . .
C18 C 0.6980(7) 0.4064(4) 0.56215(15) 0.0491(13) Uani 1 1 d . . .
H18A H 0.7668 0.3879 0.5824 0.059 Uiso 1 1 calc R . .
H18B H 0.5844 0.3909 0.5683 0.059 Uiso 1 1 calc R . .
C19 C 0.7134(7) 0.5182(4) 0.55590(14) 0.0479(13) Uani 1 1 d . . .
H19A H 0.8139 0.5315 0.5425 0.057 Uiso 1 1 calc R . .
H19B H 0.6208 0.5407 0.5415 0.057 Uiso 1 1 calc R . .
C20 C 0.7169(7) 0.5771(4) 0.59069(14) 0.0531(14) Uani 1 1 d . . .
H20A H 0.6990 0.6473 0.5854 0.064 Uiso 1 1 calc R . .
H20B H 0.6274 0.5547 0.6060 0.064 Uiso 1 1 calc R . .

loop_
_atom_site_aniso_label
_atom_site_aniso_U_11
_atom_site_aniso_U_22
_atom_site_aniso_U_33
_atom_site_aniso_U_23
_atom_site_aniso_U_13
_atom_site_aniso_U_12
Fe 0.0474(4) 0.0299(3) 0.0381(3) 0.0008(3) -0.0024(4) 0.0014(3)
Cl1 0.0823(10) 0.0502(7) 0.0575(8) 0.0023(7) -0.0081(8) -0.0263(7)
Cl2 0.0496(7) 0.0479(6) 0.0644(8) 0.0043(6) -0.0071(6) 0.0042(6)
N1 0.049(3) 0.039(2) 0.038(2) 0.0055(17) -0.0069(19) -0.0079(19)
C2 0.047(4) 0.065(3) 0.041(3) 0.002(3) 0.001(3) -0.023(3)
C3 0.088(5) 0.093(5) 0.035(3) 0.021(3) -0.015(3) -0.043(4)
C4 0.102(6) 0.082(5) 0.074(5) 0.051(4) -0.038(5) -0.025(4)
C5 0.083(5) 0.061(4) 0.078(5) 0.033(3) -0.016(4) 0.010(3)
C6 0.053(4) 0.044(3) 0.066(4) 0.017(3) -0.007(3) -0.009(3)
C7 0.044(3) 0.032(2) 0.068(4) 0.009(2) 0.003(3) 0.001(2)
N7 0.043(2) 0.0281(18) 0.046(2) -0.0039(18) 0.003(2) -0.0036(17)
C8 0.069(4) 0.081(4) 0.047(3) -0.013(3) 0.009(3) -0.011(4)
C9 0.040(3) 0.035(2) 0.052(3) -0.008(2) 0.003(2) 0.000(2)
C10 0.052(3) 0.049(3) 0.055(3) -0.009(2) 0.009(3) -0.009(3)
C11 0.053(4) 0.077(4) 0.048(3) -0.012(3) -0.001(3) -0.023(3)
C12 0.030(3) 0.077(3) 0.049(3) 0.005(3) -0.007(3) 0.006(3)
C13 0.037(3) 0.064(3) 0.048(3) -0.002(2) 0.005(3) -0.002(3)
C14 0.052(3) 0.053(3) 0.056(3) 0.004(2) 0.006(3) 0.012(3)
C15 0.059(4) 0.050(3) 0.055(3) 0.002(2) 0.006(3) 0.006(3)
C16 0.058(3) 0.062(3) 0.032(2) -0.009(2) 0.008(3) 0.000(3)
C17 0.055(3) 0.053(3) 0.043(3) -0.008(2) -0.012(3) -0.011(3)
C18 0.034(3) 0.056(3) 0.057(3) -0.011(2) 0.006(2) -0.006(2)
C19 0.040(3) 0.056(3) 0.048(3) -0.004(2) -0.004(2) 0.001(2)
C20 0.049(3) 0.051(3) 0.059(3) -0.009(2) 0.005(3) 0.009(3)

loop_
_atom_type_symbol
_atom_type_description
_atom_type_scat_dispersion_real
_atom_type_scat_dispersion_imag
_atom_type_scat_source
C C 0.0033 0.0016 'International Tables Vol C Tables 4.2.6.8 and 6.1.1.4'
H H 0.0000 0.0000 'International Tables Vol C Tables 4.2.6.8 and 6.1.1.4'
N N 0.0061 0.0033 'International Tables Vol C Tables 4.2.6.8 and 6.1.1.4'
Cl Cl 0.1484 0.1585 'International Tables Vol C Tables 4.2.6.8 and 6.1.1.4'
Fe Fe 0.3463 0.8444 'International Tables Vol C Tables 4.2.6.8 and 6.1.1.4'

loop_
_geom_angle_atom_site_label_1
_geom_angle_atom_site_label_2
_geom_angle_atom_site_label_3
_geom_angle
_geom_angle_site_symmetry_1
_geom_angle_site_symmetry_3
_geom_angle_publ_flag
N7 Fe N1 77.82(16) . . ?
N7 Fe Cl1 113.68(12) . . ?
N1 Fe Cl1 108.63(12) . . ?
N7 Fe Cl2 117.84(12) . . ?
N1 Fe Cl2 116.16(12) . . ?
Cl1 Fe Cl2 116.48(6) . . ?
C2 N1 C6 118.8(5) . . ?
C2 N1 Fe 128.7(4) . . ?
C6 N1 Fe 112.3(3) . . ?
N1 C2 C3 120.3(6) . . ?
N1 C2 C8 117.9(5) . . ?
C3 C2 C8 121.7(6) . . ?
C4 C3 C2 120.5(6) . . ?
C3 C4 C5 118.8(6) . . ?
C6 C5 C4 118.8(7) . . ?
N1 C6 C5 122.7(6) . . ?
N1 C6 C7 116.0(4) . . ?
C5 C6 C7 121.3(6) . . ?
N7 C7 C6 119.2(5) . . ?
C7 N7 C9 118.4(4) . . ?
C7 N7 Fe 114.3(4) . . ?
C9 N7 Fe 127.4(3) . . ?
N7 C9 C20 110.5(4) . . ?
N7 C9 C10 108.5(4) . . ?
C20 C9 C10 114.0(5) . . ?
C9 C10 C11 114.7(5) . . ?
C12 C11 C10 114.6(5) . . ?
C13 C12 C11 114.3(4) . . ?
C12 C13 C14 114.1(4) . . ?
C15 C14 C13 113.7(5) . . ?
C14 C15 C16 114.0(5) . . ?
C17 C16 C15 115.9(4) . . ?
C16 C17 C18 114.8(4) . . ?
C17 C18 C19 113.5(5) . . ?
C20 C19 C18 112.5(5) . . ?
C9 C20 C19 112.4(4) . . ?

loop_
_geom_bond_atom_site_label_1
_geom_bond_atom_site_label_2
_geom_bond_distance
_geom_bond_site_symmetry_2
_geom_bond_publ_flag
Fe N7 2.111(4) . ?
Fe N1 2.145(4) . ?
Fe Cl1 2.2233(15) . ?
Fe Cl2 2.2307(16) . ?
N1 C2 1.338(7) . ?
N1 C6 1.341(7) . ?
C2 C3 1.397(8) . ?
C2 C8 1.481(8) . ?
C3 C4 1.354(10) . ?
C4 C5 1.375(10) . ?
C5 C6 1.372(8) . ?
C6 C7 1.461(8) . ?
C7 N7 1.277(6) . ?
N7 C9 1.472(7) . ?
C9 C20 1.509(8) . ?
C9 C10 1.531(7) . ?
C10 C11 1.532(8) . ?
C11 C12 1.526(8) . ?
C12 C13 1.520(7) . ?
C13 C14 1.537(7) . ?
C14 C15 1.508(8) . ?
C15 C16 1.535(8) . ?
C16 C17 1.526(8) . ?
C17 C18 1.532(7) . ?
C18 C19 1.536(7) . ?
C19 C20 1.532(7) . ?
